data_9008019
loop_
_publ_author_name
'Zachariasen, W. H.'
'Mooney, R. C. L.'

_publ_section_title
;
 The atomic arrangement in ammonium and caesium persulphate (NH4)2S2O8 and
 Cs2S2O8, and the structure of the persulphate group
;
_journal_name_full 'Zeitschrift fur Kristallographie'
_journal_page_first 63
_journal_page_last 81
_journal_volume 88
_journal_year 1934
_chemical_formula_structural (NH4)2S2O8
_chemical_formula_sum 'H8 N2 O8 S2'
_space_group_IT_number 14
_symmetry_space_group_name_Hall '-P 2yn'
_symmetry_space_group_name_H-M 'P 1 21/n 1'
_cell_angle_alpha 90
_cell_angle_beta 95.15
_cell_angle_gamma 90
_cell_formula_units_Z 2
_cell_length_a 7.83
_cell_length_b 8.04
_cell_length_c 6.13
_cell_volume 384.345
_database_code_amcsd 0010520
_exptl_crystal_density_diffrn 1.902
_cod_duplicate_entry 1010247
_cod_original_formula_sum 'N S O4'
_cod_database_code 9008019

loop_
_symmetry_equiv_pos_as_xyz
x,y,z
1/2+x,1/2-y,1/2+z
1/2-x,1/2+y,1/2-z
-x,-y,-z

loop_
_atom_site_label
_atom_site_type_symbol
_atom_site_fract_x
_atom_site_fract_y
_atom_site_fract_z
_atom_site_attached_hydrogens
N N 0.14400 0.12500 0.25000 4
S S 0.13600 0.35000 0.70800 0
O1 O 0.04200 0.50000 0.61100 0
O2 O 0.02800 0.19400 0.68100 0
O3 O 0.20800 0.41700 0.93100 0
O4 O 0.29200 0.34700 0.59700 0

loop_
_cod_changelog_entry_id
_cod_changelog_entry_author
_cod_changelog_entry_date
_cod_changelog_entry_text
1 'Quir\'os, Miguel' 2024-05-02T13:48:35+03:00
;
 Z value and formula fixed to values more according to usual
 chemical conventions.
;
2 'Vaitkus, Antanas' 2024-12-10T18:06:02+02:00
;
 Added the '_atom_site_type_symbol' data item and updated the
 '_chemical_formula_sum' data value.
;
